data_7119748
loop_
_publ_author_name
'Borah, Arun Jyoti'
'Shi, Zhuangzhi'

_publ_section_title
;
 Palladium-catalyzed regioselective C-H fluoroalkylation of indoles at the
 C4-position.
;
_journal_issue 28
_journal_name_full 'Chemical communications (Cambridge, England)'
_journal_page_first 3945
_journal_paper_doi 10.1039/c7cc01274h
_journal_volume 53
_journal_year 2017
_chemical_formula_sum 'C13 H12 F3 N O'
_chemical_formula_weight 255.24
_chemical_name_systematic
; 
 ? 
;
_space_group_IT_number 14
_symmetry_cell_setting Monoclinic'
_symmetry_space_group_name_Hall '-P 2ybc'
_symmetry_space_group_name_H-M 'P 1 21/c 1'
_atom_sites_solution_hydrogens geom
_atom_sites_solution_primary direct
_atom_sites_solution_secondary difmap
_audit_creation_method SHELXL-97
_audit_update_record
;
2017-02-17 deposited with the CCDC.
2017-03-06 downloaded from the CCDC.
;
_cell_angle_alpha 90.00
_cell_angle_beta 101.525(3)
_cell_angle_gamma 90.00
_cell_formula_units_Z 4
_cell_length_a 7.8148(8)
_cell_length_b 10.2559(11)
_cell_length_c 14.9546(15)
_cell_measurement_reflns_used 5467
_cell_measurement_temperature 296(2)
_cell_measurement_theta_max 28.37
_cell_measurement_theta_min 2.66
_cell_volume 1174.4(2)
_computing_cell_refinement 'Bruker SAINT'
_computing_data_collection 'Bruker APEX2'
_computing_data_reduction 'Bruker SAINT'
_computing_molecular_graphics 'Bruker SHELXTL'
_computing_publication_material 'Bruker SHELXTL'
_computing_structure_refinement 'SHELXL-97 (Sheldrick, 2008)'
_computing_structure_solution 'SHELXS-97 (Sheldrick, 2008)'
_diffrn_ambient_temperature 296(2)
_diffrn_measured_fraction_theta_full 0.994
_diffrn_measured_fraction_theta_max 0.994
_diffrn_measurement_device_type 'Bruker APEX-II CCD'
_diffrn_measurement_method '\f and \w scans'
_diffrn_radiation_monochromator graphite
_diffrn_radiation_source 'fine-focus sealed tube'
_diffrn_radiation_type MoK\a
_diffrn_radiation_wavelength 0.71073
_diffrn_reflns_av_R_equivalents 0.0527
_diffrn_reflns_av_sigmaI/netI 0.0449
_diffrn_reflns_limit_h_max 9
_diffrn_reflns_limit_h_min -9
_diffrn_reflns_limit_k_max 12
_diffrn_reflns_limit_k_min -9
_diffrn_reflns_limit_l_max 17
_diffrn_reflns_limit_l_min -17
_diffrn_reflns_number 7981
_diffrn_reflns_theta_full 25.01
_diffrn_reflns_theta_max 25.01
_diffrn_reflns_theta_min 2.66
_exptl_absorpt_coefficient_mu 0.124
_exptl_absorpt_correction_T_max 0.9733
_exptl_absorpt_correction_T_min 0.9662
_exptl_absorpt_correction_type multi-scan
_exptl_absorpt_process_details sadabs
_exptl_crystal_colour colorless
_exptl_crystal_density_diffrn 1.444
_exptl_crystal_density_method 'not measured'
_exptl_crystal_description block
_exptl_crystal_F_000 528
_exptl_crystal_size_max 0.28
_exptl_crystal_size_mid 0.26
_exptl_crystal_size_min 0.22
_refine_diff_density_max 0.229
_refine_diff_density_min -0.289
_refine_diff_density_rms 0.048
_refine_ls_extinction_coef 0.096(11)
_refine_ls_extinction_expression Fc^*^=kFc[1+0.001xFc^2^\l^3^/sin(2\q)]^-1/4^
_refine_ls_extinction_method SHELXL
_refine_ls_goodness_of_fit_ref 1.035
_refine_ls_hydrogen_treatment mixed
_refine_ls_matrix_type full
_refine_ls_number_parameters 166
_refine_ls_number_reflns 2060
_refine_ls_number_restraints 0
_refine_ls_restrained_S_all 1.035
_refine_ls_R_factor_all 0.0499
_refine_ls_R_factor_gt 0.0445
_refine_ls_shift/su_max 0.000
_refine_ls_shift/su_mean 0.000
_refine_ls_structure_factor_coef Fsqd
_refine_ls_weighting_details 'calc w=1/[\s^2^(Fo^2^)+(0.0620P)^2^+0.6000P] where P=(Fo^2^+2Fc^2^)/3'
_refine_ls_weighting_scheme calc
_refine_ls_wR_factor_gt 0.1177
_refine_ls_wR_factor_ref 0.1227
_reflns_number_gt 1823
_reflns_number_total 2060
_reflns_threshold_expression >2sigma(I)
_cod_data_source_file c7cc01274h2.cif
_cod_data_source_block 20160325szzindia_0m_a
_cod_depositor_comments 'Adding full bibliography for 7119748.cif.'
_cod_original_sg_symbol_H-M P2(1)/c
_cod_database_code 7119748

loop_
_symmetry_equiv_pos_as_xyz
'x, y, z'
'-x, y+1/2, -z+1/2'
'-x, -y, -z'
'x, -y-1/2, z-1/2'

loop_
_atom_site_label
_atom_site_type_symbol
_atom_site_fract_x
_atom_site_fract_y
_atom_site_fract_z
_atom_site_U_iso_or_equiv
_atom_site_adp_type
_atom_site_occupancy
_atom_site_symmetry_multiplicity
_atom_site_calc_flag
_atom_site_refinement_flags
C1 C 0.6648(3) 0.5148(2) 0.19478(12) 0.0320(5) Uani 1 1 d .
C2 C 0.8238(2) 0.55493(17) 0.26179(11) 0.0251(4) Uani 1 1 d .
H2A H 0.8767 0.6291 0.2376 0.030 Uiso 1 1 calc R
H2B H 0.9076 0.4840 0.2697 0.030 Uiso 1 1 calc R
C3 C 0.7847(2) 0.59074(16) 0.35338(11) 0.0223(4) Uani 1 1 d .
C4 C 0.7400(2) 0.71888(18) 0.36738(13) 0.0302(4) Uani 1 1 d .
H4 H 0.7425 0.7796 0.3215 0.036 Uiso 1 1 calc R
C5 C 0.6913(3) 0.76055(18) 0.44783(13) 0.0347(5) Uani 1 1 d .
H5 H 0.6608 0.8473 0.4539 0.042 Uiso 1 1 calc R
C6 C 0.6879(2) 0.67484(19) 0.51778(12) 0.0307(5) Uani 1 1 d .
H6 H 0.6547 0.7012 0.5713 0.037 Uiso 1 1 calc R
C7 C 0.7365(2) 0.54662(17) 0.50515(11) 0.0238(4) Uani 1 1 d .
C8 C 0.7851(2) 0.50022(16) 0.42456(11) 0.0200(4) Uani 1 1 d .
C9 C 0.8201(2) 0.36156(16) 0.43970(11) 0.0210(4) Uani 1 1 d .
C10 C 0.8822(2) 0.26200(17) 0.38484(11) 0.0244(4) Uani 1 1 d .
C11 C 0.8841(3) 0.12267(17) 0.41808(13) 0.0323(5) Uani 1 1 d .
H11A H 0.9096 0.0652 0.3718 0.048 Uiso 1 1 calc R
H11B H 0.7719 0.1012 0.4310 0.048 Uiso 1 1 calc R
H11C H 0.9720 0.1132 0.4726 0.048 Uiso 1 1 calc R
C12 C 0.7914(2) 0.33591(17) 0.52621(11) 0.0244(4) Uani 1 1 d .
H12 H 0.8034 0.2541 0.5536 0.029 Uiso 1 1 calc R
C13 C 0.6999(3) 0.4524(2) 0.65556(12) 0.0357(5) Uani 1 1 d .
H13A H 0.5766 0.4665 0.6490 0.054 Uiso 1 1 calc R
H13B H 0.7624 0.5235 0.6889 0.054 Uiso 1 1 calc R
H13C H 0.7317 0.3724 0.6880 0.054 Uiso 1 1 calc R
F1 F 0.58059(16) 0.41407(12) 0.22289(8) 0.0433(4) Uani 1 1 d .
F2 F 0.70392(17) 0.47854(14) 0.11436(7) 0.0502(4) Uani 1 1 d .
F3 F 0.54589(16) 0.61044(14) 0.17466(8) 0.0500(4) Uani 1 1 d .
N1 N 0.74412(18) 0.44425(15) 0.56572(9) 0.0255(4) Uani 1 1 d .
O1 O 0.93542(19) 0.28479(13) 0.31462(8) 0.0362(4) Uani 1 1 d .

loop_
_atom_site_aniso_label
_atom_site_aniso_U_11
_atom_site_aniso_U_22
_atom_site_aniso_U_33
_atom_site_aniso_U_23
_atom_site_aniso_U_13
_atom_site_aniso_U_12
C1 0.0338(10) 0.0422(11) 0.0203(9) 0.0018(8) 0.0063(8) -0.0052(8)
C2 0.0249(9) 0.0270(9) 0.0239(9) 0.0059(7) 0.0060(7) -0.0020(7)
C3 0.0167(8) 0.0256(9) 0.0225(8) 0.0004(7) -0.0011(6) -0.0023(6)
C4 0.0296(10) 0.0259(9) 0.0313(9) 0.0025(7) -0.0029(8) -0.0004(7)
C5 0.0347(11) 0.0263(9) 0.0383(10) -0.0077(8) -0.0041(8) 0.0063(8)
C6 0.0248(9) 0.0378(10) 0.0264(9) -0.0117(8) -0.0026(7) 0.0066(8)
C7 0.0158(8) 0.0321(9) 0.0210(8) -0.0039(7) -0.0021(6) 0.0009(7)
C8 0.0138(8) 0.0256(9) 0.0189(8) -0.0020(6) -0.0008(6) -0.0008(6)
C9 0.0160(8) 0.0259(8) 0.0199(8) 0.0017(6) 0.0008(6) 0.0006(6)
C10 0.0224(9) 0.0267(9) 0.0222(8) 0.0005(7) -0.0001(7) 0.0023(7)
C11 0.0351(10) 0.0263(9) 0.0345(10) 0.0012(8) 0.0049(8) 0.0035(8)
C12 0.0200(9) 0.0297(9) 0.0222(8) 0.0028(7) 0.0010(7) 0.0005(7)
C13 0.0285(10) 0.0610(13) 0.0182(9) -0.0025(8) 0.0060(7) 0.0024(9)
F1 0.0440(7) 0.0538(8) 0.0325(6) -0.0073(5) 0.0086(5) -0.0248(6)
F2 0.0577(9) 0.0738(9) 0.0215(6) -0.0082(6) 0.0132(6) -0.0107(7)
F3 0.0396(7) 0.0694(9) 0.0352(7) 0.0075(6) -0.0066(5) 0.0125(6)
N1 0.0212(7) 0.0378(8) 0.0169(7) -0.0009(6) 0.0025(6) 0.0006(6)
O1 0.0508(9) 0.0345(7) 0.0273(7) 0.0026(5) 0.0171(6) 0.0126(6)

loop_
_atom_type_symbol
_atom_type_description
_atom_type_scat_dispersion_real
_atom_type_scat_dispersion_imag
_atom_type_scat_source
C C 0.0033 0.0016 'International Tables Vol C Tables 4.2.6.8 and 6.1.1.4'
H H 0.0000 0.0000 'International Tables Vol C Tables 4.2.6.8 and 6.1.1.4'
N N 0.0061 0.0033 'International Tables Vol C Tables 4.2.6.8 and 6.1.1.4'
O O 0.0106 0.0060 'International Tables Vol C Tables 4.2.6.8 and 6.1.1.4'
F F 0.0171 0.0103 'International Tables Vol C Tables 4.2.6.8 and 6.1.1.4'

loop_
_geom_angle_atom_site_label_1
_geom_angle_atom_site_label_2
_geom_angle_atom_site_label_3
_geom_angle
F1 C1 F3 105.84(16)
F1 C1 F2 106.31(15)
F3 C1 F2 105.72(15)
F1 C1 C2 113.50(15)
F3 C1 C2 113.28(16)
F2 C1 C2 111.59(16)
C1 C2 C3 112.68(14)
C1 C2 H2A 109.1
C3 C2 H2A 109.1
C1 C2 H2B 109.1
C3 C2 H2B 109.1
H2A C2 H2B 107.8
C4 C3 C8 118.16(16)
C4 C3 C2 118.11(15)
C8 C3 C2 123.70(15)
C3 C4 C5 122.64(17)
C3 C4 H4 118.7
C5 C4 H4 118.7
C6 C5 C4 120.69(17)
C6 C5 H5 119.7
C4 C5 H5 119.7
C5 C6 C7 117.07(16)
C5 C6 H6 121.5
C7 C6 H6 121.5
N1 C7 C6 127.36(16)
N1 C7 C8 108.61(15)
C6 C7 C8 124.03(16)
C3 C8 C7 117.40(15)
C3 C8 C9 136.94(15)
C7 C8 C9 105.65(14)
C12 C9 C10 122.01(15)
C12 C9 C8 105.70(14)
C10 C9 C8 132.20(14)
O1 C10 C9 123.93(16)
O1 C10 C11 118.61(15)
C9 C10 C11 117.44(14)
C10 C11 H11A 109.5
C10 C11 H11B 109.5
H11A C11 H11B 109.5
C10 C11 H11C 109.5
H11A C11 H11C 109.5
H11B C11 H11C 109.5
N1 C12 C9 111.38(15)
N1 C12 H12 124.3
C9 C12 H12 124.3
N1 C13 H13A 109.5
N1 C13 H13B 109.5
H13A C13 H13B 109.5
N1 C13 H13C 109.5
H13A C13 H13C 109.5
H13B C13 H13C 109.5
C12 N1 C7 108.65(13)
C12 N1 C13 126.16(16)
C7 N1 C13 125.13(16)

loop_
_geom_bond_atom_site_label_1
_geom_bond_atom_site_label_2
_geom_bond_distance
C1 F1 1.337(2)
C1 F3 1.343(2)
C1 F2 1.351(2)
C1 C2 1.490(3)
C2 C3 1.507(2)
C2 H2A 0.9700
C2 H2B 0.9700
C3 C4 1.387(3)
C3 C8 1.412(2)
C4 C5 1.399(3)
C4 H4 0.9300
C5 C6 1.371(3)
C5 H5 0.9300
C6 C7 1.392(3)
C6 H6 0.9300
C7 N1 1.380(2)
C7 C8 1.416(2)
C8 C9 1.457(2)
C9 C12 1.382(2)
C9 C10 1.453(2)
C10 O1 1.226(2)
C10 C11 1.512(2)
C11 H11A 0.9600
C11 H11B 0.9600
C11 H11C 0.9600
C12 N1 1.345(2)
C12 H12 0.9300
C13 N1 1.455(2)
C13 H13A 0.9600
C13 H13B 0.9600
C13 H13C 0.9600

loop_
_geom_torsion_atom_site_label_1
_geom_torsion_atom_site_label_2
_geom_torsion_atom_site_label_3
_geom_torsion_atom_site_label_4
_geom_torsion
F1 C1 C2 C3 -57.6(2)
F3 C1 C2 C3 63.11(19)
F2 C1 C2 C3 -177.72(15)
C1 C2 C3 C4 -88.6(2)
C1 C2 C3 C8 89.0(2)
C8 C3 C4 C5 -1.7(3)
C2 C3 C4 C5 176.09(16)
C3 C4 C5 C6 0.8(3)
C4 C5 C6 C7 0.6(3)
C5 C6 C7 N1 179.59(17)
C5 C6 C7 C8 -1.3(3)
C4 C3 C8 C7 1.0(2)
C2 C3 C8 C7 -176.61(14)
C4 C3 C8 C9 179.32(18)
C2 C3 C8 C9 1.7(3)
N1 C7 C8 C3 179.70(14)
C6 C7 C8 C3 0.4(2)
N1 C7 C8 C9 0.92(17)
C6 C7 C8 C9 -178.36(16)
C3 C8 C9 C12 -178.67(18)
C7 C8 C9 C12 -0.25(17)
C3 C8 C9 C10 4.8(3)
C7 C8 C9 C10 -176.75(17)
C12 C9 C10 O1 -167.98(16)
C8 C9 C10 O1 8.0(3)
C12 C9 C10 C11 10.8(2)
C8 C9 C10 C11 -173.22(17)
C10 C9 C12 N1 176.41(15)
C8 C9 C12 N1 -0.53(18)
C9 C12 N1 C7 1.13(19)
C9 C12 N1 C13 178.45(15)
C6 C7 N1 C12 177.98(16)
C8 C7 N1 C12 -1.27(18)
C6 C7 N1 C13 0.6(3)
C8 C7 N1 C13 -178.63(15)
